data_1537143
loop_
_publ_author_name
'Rosu, C.'
'Rasu, D.'
'Weakley, T. J. R.'

_publ_section_title
;
 X-ray structure of dodecasodium tricopper(II)bis[nonatungstabismuthate(III)
 hydrate, a polyoxometalate salt containing \a-B-BiW~9~O~33~ units
;
_journal_issue 10
_journal_name_full 'Journal of Chemical Crystallography'
_journal_page_first 751
_journal_page_last 755
_journal_paper_doi 10.1023/A:1026103306556
_journal_volume 33
_journal_year 2003
_chemical_formula_sum 'Bi2 Cu3 H71 Na11 O101.5 W18'
_chemical_name_systematic 'Na11 (Cu3 (H2 O)3 (Bi W9 O33)2) (H2 O)32.5'
_space_group_IT_number 12
_symmetry_space_group_name_Hall '-C 2y'
_symmetry_space_group_name_H-M 'C 1 2/m 1'
_cell_angle_alpha 90
_cell_angle_beta 90.63
_cell_angle_gamma 90
_cell_formula_units_Z 4
_cell_length_a 33.082
_cell_length_b 19.615
_cell_length_c 14.885
_cell_volume 9658.344
_citation_journal_id_ASTM JCCYEV
_cod_data_source_file Rosu_JCCYEV_2003_835.cif
_cod_data_source_block H71Bi2Cu3Na11O101.5W18
_cod_original_formula_sum 'H71 Bi2 Cu3 Na11 O101.5 W18'
_cod_database_code 1537143

loop_
_symmetry_equiv_pos_as_xyz
x,y,z
-x,y,-z
-x,-y,-z
x,-y,z
x+1/2,y+1/2,z
-x+1/2,y+1/2,-z
-x+1/2,-y+1/2,-z
x+1/2,-y+1/2,z

loop_
_atom_site_label
_atom_site_type_symbol
_atom_site_fract_x
_atom_site_fract_y
_atom_site_fract_z
_atom_site_occupancy
_atom_site_U_iso_or_equiv
O35 O 0.5975 0.5 0.679 1 0.0
O15 O 0.7923 0.6443 0.2443 1 0.0
O28 O 0.6475 0.572 0.3458 1 0.0
O55 O 1.0085 1 0.2086 0.5 0.0
O33 O 0.6152 0.5 0.196 1 0.0
O3 O 0.934 0.567 0.316 1 0.0
Bi2 Bi 0.69357 0.5 0.35419 1 0.0
O11 O 0.8958 0.641 0.452 1 0.0
O38 O 0.5386 0.624 0.434 1 0.0
O60 O 0.787 0.525 0.768 1 0.0
O47 O 0.9559 0.608 0.788 1 0.0
W8 W 0.63014 0.59397 0.20177 1 0.0
Cu2 Cu 0.77454 0.6235 0.3662 1 0.0
O6 O 0.8901 0.5 0.005 1 0.0
O18 O 0.763 0.6226 -0.083 1 0.0
Na4 Na 0.9832 0.6923 0.6892 1 0.0
O51 O 0.9966 0.594 0.592 1 0.0
O53 O 0.8882 0.788 0.378 1 0.0
O16 O 0.7982 0.6825 0.072 1 0.0
W4 W 0.83278 0.6775 0.18003 1 0.0
O41 O 0.8285 0.588 0.622 1 0.0
O59 O 0.975 0.764 0.406 1 0.0
O21 O 0.7378 0.5 0.617 1 0.0
O43 O 0.6902 0.701 0.031 1 0.0
O30 O 0.6142 0.678 0.412 1 0.0
O24 O 0.6854 0.6433 0.4897 1 0.0
O42 O 0.7278 0.78 0.211 1 0.0
Cu1 Cu 0.7131 0.5 0.1168 1 0.0
O1 O 0.9894 0.5 0.217 1 0.0
Na3 Na 0.894 0.5953 0.7057 1 0.0
O7 O 0.8804 0.6746 0.0972 1 0.0
O36 O 0.6068 0.564 0.514 1 0.0
Na5 Na 1.0143 0.785 0.885 1 0.0
O45 O 0.8679 0.5 0.796 1 0.0
O56 O 0.802 0.936 0.171 0.5 0.0
W6 W 0.71759 0.58466 0.56136 1 0.0
O4 O 0.8727 0.5 0.271 1 0.0
O31 O 0.6803 0.5678 0.177 1 0.0
O12 O 0.8871 0.5 0.433 1 0.0
O39 O 0.675 0.5 -0.012 1 0.0
O34 O 0.5808 0.6097 0.274 1 0.0
O48 O 0.9188 0.691 0.616 1 0.0
O9 O 0.8365 0.5731 0.121 1 0.0
O44 O 0.9271 0.5 0.606 1 0.0
Na1 Na 0.8091 0.5 0.5112 1 0.0
O22 O 0.7552 0.5724 0.471 1 0.0
O19 O 0.7527 0.5663 0.0875 1 0.0
O46 O 0.8725 0.686 0.806 1 0.0
O27 O 0.7188 0.6455 0.333 1 0.0
O54 O 0.978 0.866 0.233 0.5 0.0
O49 O 0.9498 0.766 0.797 1 0.0
W5 W 0.79145 0.59344 0.00864 1 0.0
O58 O 1 0.702 1 1 0.0
O25 O 0.6845 0.5 0.494 1 0.0
O10 O 0.8712 0.6466 0.2714 1 0.0
O37 O 0.5734 0.5 0.384 1 0.0
O17 O 0.8 0.5 -0.023 1 0.0
W3 W 0.87955 0.58478 0.36923 1 0.0
O8 O 0.8454 0.6107 -0.043 1 0.0
W9 W 0.63162 0.5 0.59214 1 0.0
O5 O 0.9301 0.6249 -0.034 1 0.0
O2 O 0.9228 0.5633 0.14 1 0.0
O29 O 0.6495 0.6812 0.251 1 0.0
Bi1 Bi 0.81416 0.5 0.21024 1 0.0
W7 W 0.67188 0.67818 0.37182 1 0.0
O52 O 1.0817 0.795 0.954 1 0.0
O32 O 0.6098 0.624 0.101 1 0.0
W1 W 0.93754 0.5 0.22549 1 0.0
O57 O 0.478 0.5 0.399 1 0.0
O50 O 1.0425 0.703 0.78 1 0.0
O20 O 0.7391 0.644 0.632 1 0.0
Na6 Na 0.8495 0.866 0.25 1 0.0
O14 O 0.8316 0.764 0.201 1 0.0
O13 O 0.8255 0.576 0.385 1 0.0
O40 O 0.7895 0.725 0.423 1 0.0
W2 W 0.89132 0.59462 0.03517 1 0.0
W10 W 0.58507 0.5945 0.40092 1 0.0
O26 O 0.6811 0.764 0.391 1 0.0
Na2 Na 0.7268 0.6673 0.1685 1 0.0
O23 O 0.6682 0.5678 0.6343 1 0.0
